data_4315908
loop_
_publ_author_name
'Andr\'es G. Algarra'
'Manuel G. Basallote'
'M. Jes\'us Fern\'andez-Trujillo'
'Marta Feliz'
'Eva Guillam\'on'
'Rosa Llusar'
'Ivan Sorribes'
'Cristian Vicent'

_publ_contact_author 'Rosa Llusar'
_publ_contact_author_address
;
 Departament de Qu\'imica F\'isica i Anal\'itica, Universitat Jaume I,  
 Av. Sos Baynat s/n,  12071 Castell\'o de la Plana, Spain.
;
_publ_contact_author_email llusar@exp.uji.es
_publ_contact_author_phone '+34 964 728086'
_publ_section_title
;
 Chiral [Mo3S4H3(diphosphine)3]+ Hydrido Clusters and Study of the Effect
 of the Metal Atom on the Kinetics of the Acid-Assisted Substitution of
 the Coordinated Hydride: Mo vs W
;
_journal_name_full 'Inorganic Chemistry'
_journal_page_first 5935
_journal_page_last 5942
_journal_paper_doi 10.1021/ic100381u
_journal_volume 49
_journal_year 2010
_chemical_formula_sum 'C42.5 H69 B Cl Mo3 P6 S4'
_chemical_formula_weight 1228.12
_chemical_name_systematic
; 
 ? 
;
_space_group_IT_number 2
_symmetry_cell_setting triclinic
_symmetry_Int_Tables_number 2
_symmetry_space_group_name_Hall '-P 1'
_symmetry_space_group_name_H-M 'P -1'
_atom_sites_solution_hydrogens geom
_atom_sites_solution_primary direct
_atom_sites_solution_secondary difmap
_audit_creation_method SHELXL-97
_cell_angle_alpha 119.268(2)
_cell_angle_beta 105.991(3)
_cell_angle_gamma 98.261(3)
_cell_formula_units_Z 2
_cell_length_a 15.2759(17)
_cell_length_b 15.9639(18)
_cell_length_c 16.1002(18)
_cell_measurement_reflns_used 6072
_cell_measurement_temperature 293(2)
_cell_measurement_theta_max 28.19
_cell_measurement_theta_min 2.46
_cell_volume 3105.8(6)
_computing_cell_refinement 'Bruker SMART'
_computing_data_collection 'Bruker SMART'
_computing_data_reduction 'Bruker SAINT'
_computing_molecular_graphics 'Bruker SHELXTL'
_computing_publication_material 'Bruker SHELXTL'
_computing_structure_refinement 'SHELXL-97 (Sheldrick, 1997)'
_computing_structure_solution 'SHELXS-97 (Sheldrick, 1990)'
_diffrn_ambient_temperature 293(2)
_diffrn_measured_fraction_theta_full 0.954
_diffrn_measured_fraction_theta_max 0.954
_diffrn_measurement_device_type 'CCD area detector'
_diffrn_measurement_method 'phi and omega scans'
_diffrn_radiation_monochromator graphite
_diffrn_radiation_source 'fine-focus sealed tube'
_diffrn_radiation_type MoK\a
_diffrn_radiation_wavelength 0.71073
_diffrn_reflns_av_R_equivalents 0.0338
_diffrn_reflns_av_sigmaI/netI 0.0640
_diffrn_reflns_limit_h_max 17
_diffrn_reflns_limit_h_min -17
_diffrn_reflns_limit_k_max 9
_diffrn_reflns_limit_k_min -18
_diffrn_reflns_limit_l_max 19
_diffrn_reflns_limit_l_min -18
_diffrn_reflns_number 16886
_diffrn_reflns_theta_full 25.00
_diffrn_reflns_theta_max 25.00
_diffrn_reflns_theta_min 1.47
_exptl_absorpt_coefficient_mu 0.953
_exptl_absorpt_correction_T_max 1.000000
_exptl_absorpt_correction_T_min 0.917289
_exptl_absorpt_correction_type multi-scan
_exptl_absorpt_process_details 'Bruker SADABS'
_exptl_crystal_colour red
_exptl_crystal_density_diffrn 1.313
_exptl_crystal_density_method 'not measured'
_exptl_crystal_description block
_exptl_crystal_F_000 1252
_exptl_crystal_size_max 0.2
_exptl_crystal_size_mid 0.15
_exptl_crystal_size_min 0.15
_refine_diff_density_max 3.063
_refine_diff_density_min -0.662
_refine_diff_density_rms 0.197
_refine_ls_extinction_method none
_refine_ls_goodness_of_fit_ref 1.125
_refine_ls_hydrogen_treatment constr
_refine_ls_matrix_type full
_refine_ls_number_parameters 508
_refine_ls_number_reflns 10441
_refine_ls_number_restraints 0
_refine_ls_restrained_S_all 1.125
_refine_ls_R_factor_all 0.1010
_refine_ls_R_factor_gt 0.0745
_refine_ls_shift/su_max 0.000
_refine_ls_shift/su_mean 0.000
_refine_ls_structure_factor_coef Fsqd
_refine_ls_weighting_details 'calc w=1/[\s^2^(Fo^2^)+(0.0996P)^2^+30.4500P] where P=(Fo^2^+2Fc^2^)/3'
_refine_ls_weighting_scheme calc
_refine_ls_wR_factor_gt 0.2252
_refine_ls_wR_factor_ref 0.2459
_reflns_number_gt 7562
_reflns_number_total 10441
_reflns_threshold_expression >2sigma(I)
_cod_data_source_file ic100381u_si_001_1.cif
_cod_data_source_block '[1]BPh4_0.5CH2Cl2'
_cod_depositor_comments
;
The following automatic conversions were performed:

'_symmetry_cell_setting' value 'Triclinic' changed to 'triclinic'
according to the built-in table from CIF Core dictionary named
'cif_core.dic' version 2.4.1 from 2010-06-29.

Automatic conversion script
Id: cif_fix_values 1646 2011-03-28 12:23:43Z adriana 
;
_cod_original_sg_symbol_Hall -P1
_cod_original_formula_sum 'C42.50 H69 B Cl Mo3 P6 S4'
_cod_database_code 4315908

loop_
_symmetry_equiv_pos_as_xyz
'x, y, z'
'-x, -y, -z'

loop_
_atom_site_label
_atom_site_type_symbol
_atom_site_fract_x
_atom_site_fract_y
_atom_site_fract_z
_atom_site_U_iso_or_equiv
_atom_site_adp_type
_atom_site_occupancy
_atom_site_symmetry_multiplicity
_atom_site_calc_flag
_atom_site_refinement_flags
_atom_site_disorder_assembly
_atom_site_disorder_group
Mo1 Mo 0.02593(6) 0.73441(6) 0.23920(6) 0.0351(2) Uani 1 1 d . . .
Mo2 Mo -0.04608(6) 0.64083(6) 0.32190(7) 0.0345(2) Uani 1 1 d . . .
Mo3 Mo 0.14961(6) 0.70946(6) 0.37904(6) 0.0340(2) Uani 1 1 d . . .
S1 S 0.05109(19) 0.81132(19) 0.41475(19) 0.0390(6) Uani 1 1 d . . .
S2 S -0.1058(2) 0.5864(2) 0.1481(2) 0.0444(6) Uani 1 1 d . . .
S3 S 0.0610(2) 0.5543(2) 0.3397(2) 0.0439(6) Uani 1 1 d . . .
S4 S 0.1565(2) 0.6788(2) 0.2242(2) 0.0421(6) Uani 1 1 d . . .
P1 P 0.0088(2) 0.7238(2) 0.0762(2) 0.0475(7) Uani 1 1 d . . .
P2 P -0.0926(3) 0.8269(3) 0.2296(3) 0.0542(8) Uani 1 1 d . . .
P3 P -0.1820(2) 0.4934(2) 0.2613(2) 0.0484(7) Uani 1 1 d . . .
P4 P -0.0534(2) 0.6806(2) 0.4917(2) 0.0432(7) Uani 1 1 d . . .
P5 P 0.2893(2) 0.6517(2) 0.4096(2) 0.0466(7) Uani 1 1 d . . .
P6 P 0.2877(2) 0.8734(2) 0.4702(2) 0.0495(7) Uani 1 1 d . . .
C1 C -0.0291(14) 0.6012(12) -0.0413(10) 0.095(6) Uani 1 1 d . . .
H1A H -0.0866 0.5581 -0.0506 0.143 Uiso 1 1 calc R . .
H1B H 0.0210 0.5715 -0.0375 0.143 Uiso 1 1 calc R . .
H1C H -0.0420 0.6081 -0.0991 0.143 Uiso 1 1 calc R . .
C2 C 0.1151(11) 0.7929(14) 0.0808(13) 0.084(5) Uani 1 1 d . . .
H2A H 0.1405 0.8610 0.1418 0.126 Uiso 1 1 calc R . .
H2B H 0.0993 0.7950 0.0201 0.126 Uiso 1 1 calc R . .
H2C H 0.1626 0.7597 0.0831 0.126 Uiso 1 1 calc R . .
C3 C -0.0814(13) 0.7779(15) 0.0455(12) 0.089(5) Uani 1 1 d . . .
H3A H -0.0663 0.8039 0.0061 0.107 Uiso 1 1 calc R . .
H3B H -0.1438 0.7245 0.0018 0.107 Uiso 1 1 calc R . .
C4 C -0.0882(14) 0.8606(15) 0.1378(15) 0.097(6) Uani 1 1 d . . .
H4A H -0.1458 0.8764 0.1161 0.117 Uiso 1 1 calc R . .
H4B H -0.0328 0.9211 0.1718 0.117 Uiso 1 1 calc R . .
C7 C -0.2996(10) 0.4940(13) 0.1971(12) 0.084(5) Uani 1 1 d . . .
H7A H -0.3062 0.5587 0.2395 0.126 Uiso 1 1 calc R . .
H7B H -0.3491 0.4410 0.1867 0.126 Uiso 1 1 calc R . .
H7C H -0.3059 0.4826 0.1311 0.126 Uiso 1 1 calc R . .
C9 C -0.1927(10) 0.4910(11) 0.3703(10) 0.067(4) Uani 1 1 d . . .
H9A H -0.2587 0.4529 0.3500 0.080 Uiso 1 1 calc R . .
H9B H -0.1511 0.4563 0.3876 0.080 Uiso 1 1 calc R . .
C10 C -0.1664(10) 0.5928(11) 0.4612(11) 0.068(4) Uani 1 1 d . . .
H10A H -0.1604 0.5886 0.5205 0.082 Uiso 1 1 calc R . .
H10B H -0.2179 0.6201 0.4499 0.082 Uiso 1 1 calc R . .
C11 C -0.0582(12) 0.8028(10) 0.5804(11) 0.075(4) Uani 1 1 d . . .
H11A H -0.0016 0.8553 0.6011 0.112 Uiso 1 1 calc R . .
H11B H -0.0611 0.8059 0.6407 0.112 Uiso 1 1 calc R . .
H11C H -0.1146 0.8126 0.5470 0.112 Uiso 1 1 calc R . .
C12 C 0.0360(12) 0.6638(14) 0.5743(11) 0.083(5) Uani 1 1 d . . .
H12A H 0.0444 0.5996 0.5338 0.124 Uiso 1 1 calc R . .
H12B H 0.0160 0.6650 0.6262 0.124 Uiso 1 1 calc R . .
H12C H 0.0960 0.7178 0.6073 0.124 Uiso 1 1 calc R . .
C13 C 0.2946(11) 0.5406(11) 0.2998(11) 0.072(4) Uani 1 1 d . . .
H13A H 0.2861 0.5500 0.2440 0.108 Uiso 1 1 calc R . .
H13B H 0.2444 0.4810 0.2769 0.108 Uiso 1 1 calc R . .
H13C H 0.3562 0.5324 0.3209 0.108 Uiso 1 1 calc R . .
C14 C 0.3074(12) 0.6174(13) 0.5038(12) 0.083(5) Uani 1 1 d . . .
H14A H 0.2508 0.5643 0.4821 0.125 Uiso 1 1 calc R . .
H14B H 0.3192 0.6759 0.5705 0.125 Uiso 1 1 calc R . .
H14C H 0.3619 0.5939 0.5087 0.125 Uiso 1 1 calc R . .
C15 C 0.4004(9) 0.7537(10) 0.4606(12) 0.067(4) Uani 1 1 d . . .
H15A H 0.4542 0.7433 0.4988 0.081 Uiso 1 1 calc R . .
H15B H 0.4119 0.7510 0.4032 0.081 Uiso 1 1 calc R . .
C16 C 0.3957(9) 0.8548(10) 0.5297(12) 0.071(4) Uani 1 1 d . . .
H16A H 0.4520 0.9069 0.5473 0.085 Uiso 1 1 calc R . .
H16B H 0.3970 0.8624 0.5937 0.085 Uiso 1 1 calc R . .
C100 C 0.3569(8) 0.2483(8) 0.2178(8) 0.043(3) Uani 1 1 d . . .
C101 C 0.4538(9) 0.2628(10) 0.2408(11) 0.066(4) Uani 1 1 d . . .
H101 H 0.4858 0.2434 0.2831 0.079 Uiso 1 1 calc R . .
C102 C 0.5067(10) 0.3047(12) 0.2045(13) 0.082(5) Uani 1 1 d . . .
H102 H 0.5718 0.3116 0.2217 0.098 Uiso 1 1 calc R . .
C103 C 0.4640(12) 0.3353(14) 0.1445(12) 0.093(6) Uani 1 1 d . . .
H103 H 0.4986 0.3627 0.1191 0.111 Uiso 1 1 calc R . .
C104 C 0.3688(13) 0.3253(14) 0.1218(12) 0.093(6) Uani 1 1 d . . .
H104 H 0.3387 0.3473 0.0813 0.112 Uiso 1 1 calc R . .
C105 C 0.3148(10) 0.2826(11) 0.1579(10) 0.067(4) Uani 1 1 d . . .
H105 H 0.2501 0.2772 0.1414 0.080 Uiso 1 1 calc R . .
C106 C 0.3409(8) 0.2538(8) 0.3842(8) 0.044(3) Uani 1 1 d . . .
C107 C 0.3985(9) 0.3561(9) 0.4495(9) 0.059(3) Uani 1 1 d . . .
H107 H 0.4150 0.3892 0.4191 0.071 Uiso 1 1 calc R . .
C108 C 0.4328(10) 0.4115(12) 0.5575(10) 0.070(4) Uani 1 1 d . . .
H108 H 0.4707 0.4798 0.5973 0.084 Uiso 1 1 calc R . .
C109 C 0.4106(11) 0.3656(13) 0.6033(11) 0.077(5) Uani 1 1 d . . .
H109 H 0.4344 0.4018 0.6754 0.093 Uiso 1 1 calc R . .
C110 C 0.3516(12) 0.2630(15) 0.5430(12) 0.082(5) Uani 1 1 d . . .
H110 H 0.3354 0.2311 0.5745 0.099 Uiso 1 1 calc R . .
C111 C 0.3174(9) 0.2093(10) 0.4338(9) 0.057(3) Uani 1 1 d . . .
H111 H 0.2778 0.1417 0.3938 0.068 Uiso 1 1 calc R . .
C112 C 0.3111(8) 0.0785(8) 0.2018(8) 0.041(2) Uani 1 1 d . . .
C113 C 0.3667(9) 0.0445(9) 0.2533(9) 0.052(3) Uani 1 1 d . . .
H113 H 0.3941 0.0844 0.3255 0.063 Uiso 1 1 calc R . .
C114 C 0.3840(11) -0.0485(11) 0.2011(12) 0.072(4) Uani 1 1 d . . .
H114 H 0.4224 -0.0682 0.2392 0.086 Uiso 1 1 calc R . .
C115 C 0.3447(10) -0.1094(10) 0.0954(12) 0.066(4) Uani 1 1 d . . .
H115 H 0.3554 -0.1710 0.0605 0.079 Uiso 1 1 calc R . .
C116 C 0.2895(10) -0.0776(9) 0.0423(10) 0.060(3) Uani 1 1 d . . .
H116 H 0.2619 -0.1187 -0.0300 0.072 Uiso 1 1 calc R . .
C117 C 0.2733(9) 0.0129(9) 0.0919(9) 0.052(3) Uani 1 1 d . . .
H117 H 0.2363 0.0321 0.0522 0.063 Uiso 1 1 calc R . .
C118 C 0.1849(8) 0.1844(8) 0.2206(8) 0.040(2) Uani 1 1 d . . .
C119 C 0.1622(8) 0.2745(8) 0.2546(8) 0.044(3) Uani 1 1 d . . .
H119 H 0.2126 0.3363 0.2982 0.052 Uiso 1 1 calc R . .
C120 C 0.0693(10) 0.2761(10) 0.2266(9) 0.055(3) Uani 1 1 d . . .
H120 H 0.0578 0.3378 0.2506 0.066 Uiso 1 1 calc R . .
C121 C -0.0067(9) 0.1860(10) 0.1628(9) 0.053(3) Uani 1 1 d . . .
H121 H -0.0699 0.1858 0.1421 0.063 Uiso 1 1 calc R . .
C122 C 0.0126(9) 0.0956(9) 0.1301(9) 0.056(3) Uani 1 1 d . . .
H122 H -0.0380 0.0340 0.0886 0.067 Uiso 1 1 calc R . .
C123 C 0.1062(8) 0.0969(9) 0.1590(8) 0.048(3) Uani 1 1 d . . .
H123 H 0.1170 0.0349 0.1357 0.058 Uiso 1 1 calc R . .
C17 C 0.2877(12) 0.9898(11) 0.5790(12) 0.088(5) Uani 1 1 d . . .
H17A H 0.2715 0.9754 0.6253 0.132 Uiso 1 1 calc R . .
H17B H 0.2410 1.0149 0.5533 0.132 Uiso 1 1 calc R . .
H17C H 0.3506 1.0403 0.6157 0.132 Uiso 1 1 calc R . .
C6 C -0.2206(11) 0.7639(15) 0.1872(16) 0.099(6) Uani 1 1 d . . .
H6A H -0.2286 0.7419 0.2313 0.148 Uiso 1 1 calc R . .
H6B H -0.2455 0.7061 0.1168 0.148 Uiso 1 1 calc R . .
H6C H -0.2550 0.8107 0.1914 0.148 Uiso 1 1 calc R . .
C8 C -0.1813(13) 0.3679(11) 0.1749(13) 0.090(5) Uani 1 1 d . . .
H8A H -0.1207 0.3614 0.2037 0.135 Uiso 1 1 calc R . .
H8B H -0.1901 0.3572 0.1086 0.135 Uiso 1 1 calc R . .
H8C H -0.2328 0.3180 0.1661 0.135 Uiso 1 1 calc R . .
C18 C 0.3165(13) 0.9182(13) 0.3943(13) 0.099(6) Uani 1 1 d . . .
H18A H 0.2613 0.9288 0.3599 0.148 Uiso 1 1 calc R . .
H18B H 0.3342 0.8685 0.3434 0.148 Uiso 1 1 calc R . .
H18C H 0.3695 0.9812 0.4392 0.148 Uiso 1 1 calc R . .
C5 C -0.0714(15) 0.9443(12) 0.3472(14) 0.107(7) Uani 1 1 d . . .
H5A H -0.0739 0.9314 0.3990 0.161 Uiso 1 1 calc R . .
H5B H -0.1200 0.9734 0.3339 0.161 Uiso 1 1 calc R . .
H5C H -0.0089 0.9908 0.3717 0.161 Uiso 1 1 calc R . .
B1 B 0.3012(8) 0.1945(9) 0.2576(8) 0.044(3) Uani 1 1 d . . .
C200 C 0.2522(8) 0.9291(9) 0.7827(8) 0.097(11) Uiso 0.50 1 d PR . .
H200 H 0.2519 0.9470 0.7331 0.116 Uiso 0.50 1 d PR . .
H201 H 0.1863 0.8947 0.7665 0.116 Uiso 0.50 1 d PR . .
Cl10 Cl 0.3010(8) 1.0286(9) 0.8988(8) 0.66(5) Uiso 0.50 1 d PR . .
Cl11 Cl 0.3206(8) 0.8535(9) 0.7789(8) 0.43(2) Uiso 0.50 1 d PR . .

loop_
_atom_site_aniso_label
_atom_site_aniso_U_11
_atom_site_aniso_U_22
_atom_site_aniso_U_33
_atom_site_aniso_U_23
_atom_site_aniso_U_13
_atom_site_aniso_U_12
Mo1 0.0361(5) 0.0378(5) 0.0341(5) 0.0224(4) 0.0133(4) 0.0112(4)
Mo2 0.0320(5) 0.0394(5) 0.0395(5) 0.0243(4) 0.0188(4) 0.0128(4)
Mo3 0.0290(5) 0.0381(5) 0.0348(5) 0.0208(4) 0.0123(4) 0.0098(4)
S1 0.0408(15) 0.0389(13) 0.0385(13) 0.0209(12) 0.0181(11) 0.0141(11)
S2 0.0403(15) 0.0464(15) 0.0373(14) 0.0209(12) 0.0123(11) 0.0056(12)
S3 0.0406(15) 0.0406(14) 0.0571(16) 0.0294(13) 0.0229(13) 0.0155(12)
S4 0.0387(15) 0.0513(16) 0.0425(14) 0.0272(13) 0.0205(12) 0.0177(12)
P1 0.0437(17) 0.0624(19) 0.0430(16) 0.0343(15) 0.0172(13) 0.0152(14)
P2 0.055(2) 0.0597(19) 0.067(2) 0.0420(17) 0.0304(16) 0.0301(16)
P3 0.0383(16) 0.0526(17) 0.0523(17) 0.0297(15) 0.0183(13) 0.0077(13)
P4 0.0461(17) 0.0497(16) 0.0462(16) 0.0312(14) 0.0241(13) 0.0192(13)
P5 0.0347(16) 0.0534(17) 0.0585(18) 0.0356(15) 0.0181(13) 0.0160(13)
P6 0.0390(17) 0.0480(17) 0.0519(17) 0.0260(15) 0.0117(13) 0.0089(13)
C1 0.135(16) 0.088(12) 0.046(8) 0.028(8) 0.038(9) 0.025(11)
C2 0.063(9) 0.125(14) 0.097(11) 0.085(11) 0.035(8) 0.019(9)
C3 0.090(12) 0.151(16) 0.080(10) 0.089(12) 0.041(9) 0.068(12)
C4 0.099(13) 0.152(17) 0.146(17) 0.129(16) 0.075(12) 0.086(12)
C7 0.049(8) 0.113(13) 0.088(11) 0.067(10) 0.013(8) 0.011(8)
C9 0.065(9) 0.073(9) 0.072(9) 0.053(8) 0.024(7) 0.008(7)
C10 0.069(9) 0.089(10) 0.068(9) 0.052(8) 0.042(7) 0.021(8)
C11 0.110(13) 0.071(9) 0.074(9) 0.044(8) 0.060(9) 0.051(9)
C12 0.083(11) 0.127(14) 0.069(9) 0.070(10) 0.030(8) 0.053(10)
C13 0.072(10) 0.072(9) 0.081(10) 0.043(8) 0.036(8) 0.034(8)
C14 0.076(11) 0.107(12) 0.093(11) 0.077(11) 0.025(9) 0.037(9)
C15 0.029(6) 0.073(9) 0.094(10) 0.049(8) 0.015(6) 0.010(6)
C16 0.031(7) 0.069(9) 0.087(10) 0.040(8) -0.001(6) 0.007(6)
C100 0.039(6) 0.040(6) 0.034(5) 0.018(5) 0.003(4) 0.001(5)
C101 0.045(7) 0.072(9) 0.079(9) 0.050(8) 0.013(7) 0.009(6)
C102 0.042(8) 0.095(11) 0.108(12) 0.061(10) 0.029(8) 0.004(8)
C103 0.061(10) 0.120(14) 0.079(10) 0.061(11) 0.019(8) -0.018(10)
C104 0.092(13) 0.112(13) 0.074(10) 0.067(10) 0.018(9) 0.000(10)
C105 0.051(8) 0.088(10) 0.067(8) 0.054(8) 0.016(6) 0.009(7)
C106 0.031(6) 0.054(7) 0.044(6) 0.027(5) 0.009(5) 0.020(5)
C107 0.052(8) 0.055(7) 0.047(7) 0.017(6) 0.012(6) 0.017(6)
C108 0.056(9) 0.073(9) 0.048(7) 0.014(7) 0.013(6) 0.026(7)
C109 0.052(9) 0.097(12) 0.041(7) 0.012(8) 0.011(6) 0.035(8)
C110 0.076(11) 0.144(16) 0.076(10) 0.078(12) 0.046(9) 0.068(11)
C111 0.053(8) 0.074(8) 0.047(7) 0.032(6) 0.025(6) 0.025(6)
C112 0.033(6) 0.045(6) 0.045(6) 0.026(5) 0.015(5) 0.009(5)
C113 0.048(7) 0.046(6) 0.054(7) 0.023(6) 0.017(6) 0.015(5)
C114 0.069(10) 0.072(9) 0.092(11) 0.052(9) 0.036(8) 0.040(8)
C115 0.054(8) 0.054(8) 0.082(10) 0.028(7) 0.034(7) 0.025(6)
C116 0.065(9) 0.044(7) 0.052(7) 0.013(6) 0.030(6) 0.010(6)
C117 0.047(7) 0.056(7) 0.046(6) 0.024(6) 0.019(5) 0.013(6)
C118 0.038(6) 0.045(6) 0.035(5) 0.022(5) 0.013(4) 0.014(5)
C119 0.040(6) 0.042(6) 0.048(6) 0.026(5) 0.015(5) 0.012(5)
C120 0.071(9) 0.060(8) 0.056(7) 0.040(6) 0.033(6) 0.034(7)
C121 0.038(7) 0.081(9) 0.054(7) 0.043(7) 0.024(5) 0.028(6)
C122 0.044(7) 0.053(7) 0.044(6) 0.017(6) 0.008(5) -0.001(6)
C123 0.038(6) 0.048(6) 0.046(6) 0.020(5) 0.013(5) 0.014(5)
C17 0.085(12) 0.057(9) 0.080(10) 0.010(8) 0.038(9) 0.010(8)
C6 0.060(10) 0.144(16) 0.153(17) 0.110(15) 0.057(11) 0.060(11)
C8 0.086(12) 0.054(8) 0.100(12) 0.023(8) 0.043(10) 0.009(8)
C18 0.093(13) 0.090(12) 0.097(12) 0.062(10) 0.023(10) -0.018(10)
C5 0.121(16) 0.072(11) 0.113(14) 0.035(10) 0.040(12) 0.064(11)
B1 0.038(7) 0.046(7) 0.033(6) 0.018(6) 0.007(5) 0.010(5)

loop_
_atom_type_symbol
_atom_type_description
_atom_type_scat_dispersion_real
_atom_type_scat_dispersion_imag
_atom_type_scat_source
C C 0.0033 0.0016 'International Tables Vol C Tables 4.2.6.8 and 6.1.1.4'
H H 0.0000 0.0000 'International Tables Vol C Tables 4.2.6.8 and 6.1.1.4'
B B 0.0013 0.0007 'International Tables Vol C Tables 4.2.6.8 and 6.1.1.4'
P P 0.1023 0.0942 'International Tables Vol C Tables 4.2.6.8 and 6.1.1.4'
S S 0.1246 0.1234 'International Tables Vol C Tables 4.2.6.8 and 6.1.1.4'
Mo Mo -1.6832 0.6857 'International Tables Vol C Tables 4.2.6.8 and 6.1.1.4'
Cl Cl 0.1484 0.1585 'International Tables Vol C Tables 4.2.6.8 and 6.1.1.4'

loop_
_geom_angle_atom_site_label_1
_geom_angle_atom_site_label_2
_geom_angle_atom_site_label_3
_geom_angle
_geom_angle_site_symmetry_1
_geom_angle_site_symmetry_3
_geom_angle_publ_flag
S4 Mo1 S2 104.86(11) . . ?
S4 Mo1 S1 105.57(10) . . ?
S2 Mo1 S1 105.58(10) . . ?
S4 Mo1 P1 84.59(10) . . ?
S2 Mo1 P1 90.75(10) . . ?
S1 Mo1 P1 157.37(11) . . ?
S4 Mo1 P2 159.55(11) . . ?
S2 Mo1 P2 87.47(11) . . ?
S1 Mo1 P2 86.16(11) . . ?
P1 Mo1 P2 78.90(11) . . ?
S4 Mo1 Mo2 101.82(7) . . ?
S2 Mo1 Mo2 53.93(7) . . ?
S1 Mo1 Mo2 54.17(7) . . ?
P1 Mo1 Mo2 144.66(8) . . ?
P2 Mo1 Mo2 98.63(8) . . ?
S4 Mo1 Mo3 53.94(7) . . ?
S2 Mo1 Mo3 101.84(8) . . ?
S1 Mo1 Mo3 54.15(7) . . ?
P1 Mo1 Mo3 138.42(9) . . ?
P2 Mo1 Mo3 140.31(9) . . ?
Mo2 Mo1 Mo3 60.09(3) . . ?
S2 Mo2 S3 106.14(11) . . ?
S2 Mo2 S1 105.79(10) . . ?
S3 Mo2 S1 104.98(10) . . ?
S2 Mo2 P3 83.74(10) . . ?
S3 Mo2 P3 90.06(11) . . ?
S1 Mo2 P3 158.70(11) . . ?
S2 Mo2 P4 156.83(11) . . ?
S3 Mo2 P4 89.14(10) . . ?
S1 Mo2 P4 86.27(9) . . ?
P3 Mo2 P4 78.83(10) . . ?
S2 Mo2 Mo1 53.92(7) . . ?
S3 Mo2 Mo1 102.45(8) . . ?
S1 Mo2 Mo1 54.41(7) . . ?
P3 Mo2 Mo1 137.61(8) . . ?
P4 Mo2 Mo1 140.59(8) . . ?
S2 Mo2 Mo3 101.86(8) . . ?
S3 Mo2 Mo3 53.73(7) . . ?
S1 Mo2 Mo3 54.22(7) . . ?
P3 Mo2 Mo3 143.65(9) . . ?
P4 Mo2 Mo3 101.23(8) . . ?
Mo1 Mo2 Mo3 60.13(3) . . ?
S3 Mo3 S4 105.98(10) . . ?
S3 Mo3 S1 105.11(10) . . ?
S4 Mo3 S1 105.36(10) . . ?
S3 Mo3 P5 84.70(10) . . ?
S4 Mo3 P5 89.41(10) . . ?
S1 Mo3 P5 158.79(10) . . ?
S3 Mo3 P6 159.42(11) . . ?
S4 Mo3 P6 86.72(10) . . ?
S1 Mo3 P6 86.41(10) . . ?
P5 Mo3 P6 79.20(10) . . ?
S3 Mo3 Mo2 54.02(7) . . ?
S4 Mo3 Mo2 101.35(8) . . ?
S1 Mo3 Mo2 54.07(7) . . ?
P5 Mo3 Mo2 138.72(8) . . ?
P6 Mo3 Mo2 140.46(9) . . ?
S3 Mo3 Mo1 102.41(8) . . ?
S4 Mo3 Mo1 53.65(7) . . ?
S1 Mo3 Mo1 54.23(7) . . ?
P5 Mo3 Mo1 143.02(8) . . ?
P6 Mo3 Mo1 98.16(8) . . ?
Mo2 Mo3 Mo1 59.79(3) . . ?
Mo2 S1 Mo3 71.71(8) . . ?
Mo2 S1 Mo1 71.42(8) . . ?
Mo3 S1 Mo1 71.62(8) . . ?
Mo1 S2 Mo2 72.15(8) . . ?
Mo3 S3 Mo2 72.25(8) . . ?
Mo1 S4 Mo3 72.41(8) . . ?
C2 P1 C1 103.4(9) . . ?
C2 P1 C3 104.7(8) . . ?
C1 P1 C3 103.3(9) . . ?
C2 P1 Mo1 115.0(5) . . ?
C1 P1 Mo1 118.8(5) . . ?
C3 P1 Mo1 110.1(5) . . ?
C5 P2 C4 105.3(9) . . ?
C5 P2 C6 100.5(10) . . ?
C4 P2 C6 104.6(8) . . ?
C5 P2 Mo1 116.8(6) . . ?
C4 P2 Mo1 107.8(5) . . ?
C6 P2 Mo1 120.2(6) . . ?
C8 P3 C7 104.4(8) . . ?
C8 P3 C9 103.9(8) . . ?
C7 P3 C9 102.8(7) . . ?
C8 P3 Mo2 118.5(6) . . ?
C7 P3 Mo2 114.6(5) . . ?
C9 P3 Mo2 111.0(4) . . ?
C12 P4 C11 102.7(8) . . ?
C12 P4 C10 103.5(7) . . ?
C11 P4 C10 102.7(7) . . ?
C12 P4 Mo2 118.5(5) . . ?
C11 P4 Mo2 119.6(5) . . ?
C10 P4 Mo2 107.7(4) . . ?
C14 P5 C13 101.6(8) . . ?
C14 P5 C15 105.1(7) . . ?
C13 P5 C15 105.0(7) . . ?
C14 P5 Mo3 115.6(6) . . ?
C13 P5 Mo3 118.6(5) . . ?
C15 P5 Mo3 109.7(5) . . ?
C18 P6 C16 105.6(8) . . ?
C18 P6 C17 101.3(9) . . ?
C16 P6 C17 102.6(8) . . ?
C18 P6 Mo3 118.9(5) . . ?
C16 P6 Mo3 107.0(5) . . ?
C17 P6 Mo3 119.5(5) . . ?
P1 C1 H1A 109.5 . . ?
P1 C1 H1B 109.5 . . ?
H1A C1 H1B 109.5 . . ?
P1 C1 H1C 109.5 . . ?
H1A C1 H1C 109.5 . . ?
H1B C1 H1C 109.5 . . ?
P1 C2 H2A 109.5 . . ?
P1 C2 H2B 109.5 . . ?
H2A C2 H2B 109.5 . . ?
P1 C2 H2C 109.5 . . ?
H2A C2 H2C 109.5 . . ?
H2B C2 H2C 109.5 . . ?
C4 C3 P1 113.6(11) . . ?
C4 C3 H3A 108.8 . . ?
P1 C3 H3A 108.8 . . ?
C4 C3 H3B 108.8 . . ?
P1 C3 H3B 108.8 . . ?
H3A C3 H3B 107.7 . . ?
C3 C4 P2 112.0(11) . . ?
C3 C4 H4A 109.2 . . ?
P2 C4 H4A 109.2 . . ?
C3 C4 H4B 109.2 . . ?
P2 C4 H4B 109.2 . . ?
H4A C4 H4B 107.9 . . ?
P3 C7 H7A 109.5 . . ?
P3 C7 H7B 109.5 . . ?
H7A C7 H7B 109.5 . . ?
P3 C7 H7C 109.5 . . ?
H7A C7 H7C 109.5 . . ?
H7B C7 H7C 109.5 . . ?
C10 C9 P3 111.8(9) . . ?
C10 C9 H9A 109.2 . . ?
P3 C9 H9A 109.2 . . ?
C10 C9 H9B 109.2 . . ?
P3 C9 H9B 109.2 . . ?
H9A C9 H9B 107.9 . . ?
C9 C10 P4 113.6(10) . . ?
C9 C10 H10A 108.8 . . ?
P4 C10 H10A 108.8 . . ?
C9 C10 H10B 108.8 . . ?
P4 C10 H10B 108.8 . . ?
H10A C10 H10B 107.7 . . ?
P4 C11 H11A 109.5 . . ?
P4 C11 H11B 109.5 . . ?
H11A C11 H11B 109.5 . . ?
P4 C11 H11C 109.5 . . ?
H11A C11 H11C 109.5 . . ?
H11B C11 H11C 109.5 . . ?
P4 C12 H12A 109.5 . . ?
P4 C12 H12B 109.5 . . ?
H12A C12 H12B 109.5 . . ?
P4 C12 H12C 109.5 . . ?
H12A C12 H12C 109.5 . . ?
H12B C12 H12C 109.5 . . ?
P5 C13 H13A 109.5 . . ?
P5 C13 H13B 109.5 . . ?
H13A C13 H13B 109.5 . . ?
P5 C13 H13C 109.5 . . ?
H13A C13 H13C 109.5 . . ?
H13B C13 H13C 109.5 . . ?
P5 C14 H14A 109.5 . . ?
P5 C14 H14B 109.5 . . ?
H14A C14 H14B 109.5 . . ?
P5 C14 H14C 109.5 . . ?
H14A C14 H14C 109.5 . . ?
H14B C14 H14C 109.5 . . ?
C16 C15 P5 111.9(10) . . ?
C16 C15 H15A 109.2 . . ?
P5 C15 H15A 109.2 . . ?
C16 C15 H15B 109.2 . . ?
P5 C15 H15B 109.2 . . ?
H15A C15 H15B 107.9 . . ?
C15 C16 P6 112.0(9) . . ?
C15 C16 H16A 109.2 . . ?
P6 C16 H16A 109.2 . . ?
C15 C16 H16B 109.2 . . ?
P6 C16 H16B 109.2 . . ?
H16A C16 H16B 107.9 . . ?
C101 C100 C105 115.0(11) . . ?
C101 C100 B1 120.4(10) . . ?
C105 C100 B1 124.6(11) . . ?
C100 C101 C102 123.9(13) . . ?
C100 C101 H101 118.1 . . ?
C102 C101 H101 118.1 . . ?
C103 C102 C101 120.2(14) . . ?
C103 C102 H102 119.9 . . ?
C101 C102 H102 119.9 . . ?
C102 C103 C104 118.4(14) . . ?
C102 C103 H103 120.8 . . ?
C104 C103 H103 120.8 . . ?
C103 C104 C105 121.8(15) . . ?
C103 C104 H104 119.1 . . ?
C105 C104 H104 119.1 . . ?
C100 C105 C104 120.8(14) . . ?
C100 C105 H105 119.6 . . ?
C104 C105 H105 119.6 . . ?
C111 C106 C107 115.3(11) . . ?
C111 C106 B1 123.6(10) . . ?
C107 C106 B1 121.0(10) . . ?
C108 C107 C106 123.9(14) . . ?
C108 C107 H107 118.1 . . ?
C106 C107 H107 118.1 . . ?
C109 C108 C107 119.4(14) . . ?
C109 C108 H108 120.3 . . ?
C107 C108 H108 120.3 . . ?
C108 C109 C110 120.3(13) . . ?
C108 C109 H109 119.9 . . ?
C110 C109 H109 119.9 . . ?
C111 C110 C109 118.8(14) . . ?
C111 C110 H110 120.6 . . ?
C109 C110 H110 120.6 . . ?
C106 C111 C110 122.3(13) . . ?
C106 C111 H111 118.9 . . ?
C110 C111 H111 118.9 . . ?
C113 C112 C117 114.4(11) . . ?
C113 C112 B1 124.9(9) . . ?
C117 C112 B1 119.9(9) . . ?
C112 C113 C114 122.8(12) . . ?
C112 C113 H113 118.6 . . ?
C114 C113 H113 118.6 . . ?
C115 C114 C113 120.5(13) . . ?
C115 C114 H114 119.8 . . ?
C113 C114 H114 119.8 . . ?
C114 C115 C116 118.1(12) . . ?
C114 C115 H115 121.0 . . ?
C116 C115 H115 121.0 . . ?
C115 C116 C117 122.0(12) . . ?
C115 C116 H116 119.0 . . ?
C117 C116 H116 119.0 . . ?
C116 C117 C112 122.3(12) . . ?
C116 C117 H117 118.9 . . ?
C112 C117 H117 118.9 . . ?
C123 C118 C119 114.5(10) . . ?
C123 C118 B1 127.7(10) . . ?
C119 C118 B1 117.8(9) . . ?
C120 C119 C118 123.3(10) . . ?
C120 C119 H119 118.3 . . ?
C118 C119 H119 118.3 . . ?
C119 C120 C121 119.6(11) . . ?
C119 C120 H120 120.2 . . ?
C121 C120 H120 120.2 . . ?
C120 C121 C122 118.8(12) . . ?
C120 C121 H121 120.6 . . ?
C122 C121 H121 120.6 . . ?
C123 C122 C121 119.9(11) . . ?
C123 C122 H122 120.0 . . ?
C121 C122 H122 120.0 . . ?
C122 C123 C118 123.8(11) . . ?
C122 C123 H123 118.1 . . ?
C118 C123 H123 118.1 . . ?
P6 C17 H17A 109.5 . . ?
P6 C17 H17B 109.5 . . ?
H17A C17 H17B 109.5 . . ?
P6 C17 H17C 109.5 . . ?
H17A C17 H17C 109.5 . . ?
H17B C17 H17C 109.5 . . ?
P2 C6 H6A 109.5 . . ?
P2 C6 H6B 109.5 . . ?
H6A C6 H6B 109.5 . . ?
P2 C6 H6C 109.5 . . ?
H6A C6 H6C 109.5 . . ?
H6B C6 H6C 109.5 . . ?
P3 C8 H8A 109.5 . . ?
P3 C8 H8B 109.5 . . ?
H8A C8 H8B 109.5 . . ?
P3 C8 H8C 109.5 . . ?
H8A C8 H8C 109.5 . . ?
H8B C8 H8C 109.5 . . ?
P6 C18 H18A 109.5 . . ?
P6 C18 H18B 109.5 . . ?
H18A C18 H18B 109.5 . . ?
P6 C18 H18C 109.5 . . ?
H18A C18 H18C 109.5 . . ?
H18B C18 H18C 109.5 . . ?
P2 C5 H5A 109.5 . . ?
P2 C5 H5B 109.5 . . ?
H5A C5 H5B 109.5 . . ?
P2 C5 H5C 109.5 . . ?
H5A C5 H5C 109.5 . . ?
H5B C5 H5C 109.5 . . ?
C100 B1 C106 115.1(8) . . ?
C100 B1 C118 112.3(9) . . ?
C106 B1 C118 103.9(8) . . ?
C100 B1 C112 104.1(9) . . ?
C106 B1 C112 112.1(8) . . ?
C118 B1 C112 109.5(8) . . ?
Cl10 C200 Cl11 105.7 . . ?
Cl10 C200 H200 110.6 . . ?
Cl11 C200 H200 110.6 . . ?
Cl10 C200 H201 110.6 . . ?
Cl11 C200 H201 110.6 . . ?
H200 C200 H201 108.7 . . ?

loop_
_geom_bond_atom_site_label_1
_geom_bond_atom_site_label_2
_geom_bond_distance
_geom_bond_site_symmetry_2
_geom_bond_publ_flag
Mo1 S4 2.321(3) . ?
Mo1 S2 2.325(3) . ?
Mo1 S1 2.349(3) . ?
Mo1 P1 2.481(3) . ?
Mo1 P2 2.514(3) . ?
Mo1 Mo2 2.7378(12) . ?
Mo1 Mo3 2.7472(12) . ?
Mo2 S2 2.325(3) . ?
Mo2 S3 2.333(3) . ?
Mo2 S1 2.342(3) . ?
Mo2 P3 2.457(3) . ?
Mo2 P4 2.526(3) . ?
Mo2 Mo3 2.7461(13) . ?
Mo3 S3 2.325(3) . ?
Mo3 S4 2.330(3) . ?
Mo3 S1 2.346(3) . ?
Mo3 P5 2.464(3) . ?
Mo3 P6 2.531(3) . ?
P1 C2 1.788(14) . ?
P1 C1 1.788(15) . ?
P1 C3 1.810(15) . ?
P2 C5 1.795(16) . ?
P2 C4 1.817(15) . ?
P2 C6 1.824(16) . ?
P3 C8 1.800(15) . ?
P3 C7 1.814(15) . ?
P3 C9 1.825(13) . ?
P4 C12 1.777(13) . ?
P4 C11 1.796(13) . ?
P4 C10 1.830(13) . ?
P5 C14 1.818(13) . ?
P5 C13 1.825(14) . ?
P5 C15 1.827(12) . ?
P6 C18 1.805(14) . ?
P6 C16 1.811(13) . ?
P6 C17 1.827(14) . ?
C1 H1A 0.9600 . ?
C1 H1B 0.9600 . ?
C1 H1C 0.9600 . ?
C2 H2A 0.9600 . ?
C2 H2B 0.9600 . ?
C2 H2C 0.9600 . ?
C3 C4 1.47(2) . ?
C3 H3A 0.9700 . ?
C3 H3B 0.9700 . ?
C4 H4A 0.9700 . ?
C4 H4B 0.9700 . ?
C7 H7A 0.9600 . ?
C7 H7B 0.9600 . ?
C7 H7C 0.9600 . ?
C9 C10 1.451(19) . ?
C9 H9A 0.9700 . ?
C9 H9B 0.9700 . ?
C10 H10A 0.9700 . ?
C10 H10B 0.9700 . ?
C11 H11A 0.9600 . ?
C11 H11B 0.9600 . ?
C11 H11C 0.9600 . ?
C12 H12A 0.9600 . ?
C12 H12B 0.9600 . ?
C12 H12C 0.9600 . ?
C13 H13A 0.9600 . ?
C13 H13B 0.9600 . ?
C13 H13C 0.9600 . ?
C14 H14A 0.9600 . ?
C14 H14B 0.9600 . ?
C14 H14C 0.9600 . ?
C15 C16 1.47(2) . ?
C15 H15A 0.9700 . ?
C15 H15B 0.9700 . ?
C16 H16A 0.9700 . ?
C16 H16B 0.9700 . ?
C100 C101 1.379(17) . ?
C100 C105 1.385(16) . ?
C100 B1 1.581(16) . ?
C101 C102 1.389(19) . ?
C101 H101 0.9300 . ?
C102 C103 1.34(2) . ?
C102 H102 0.9300 . ?
C103 C104 1.36(2) . ?
C103 H103 0.9300 . ?
C104 C105 1.405(19) . ?
C104 H104 0.9300 . ?
C105 H105 0.9300 . ?
C106 C111 1.381(16) . ?
C106 C107 1.394(16) . ?
C106 B1 1.638(15) . ?
C107 C108 1.394(17) . ?
C107 H107 0.9300 . ?
C108 C109 1.34(2) . ?
C108 H108 0.9300 . ?
C109 C110 1.41(2) . ?
C109 H109 0.9300 . ?
C110 C111 1.411(18) . ?
C110 H110 0.9300 . ?
C111 H111 0.9300 . ?
C112 C113 1.374(16) . ?
C112 C117 1.419(15) . ?
C112 B1 1.669(16) . ?
C113 C114 1.412(18) . ?
C113 H113 0.9300 . ?
C114 C115 1.36(2) . ?
C114 H114 0.9300 . ?
C115 C116 1.361(19) . ?
C115 H115 0.9300 . ?
C116 C117 1.367(17) . ?
C116 H116 0.9300 . ?
C117 H117 0.9300 . ?
C118 C123 1.374(15) . ?
C118 C119 1.402(15) . ?
C118 B1 1.667(16) . ?
C119 C120 1.374(16) . ?
C119 H119 0.9300 . ?
C120 C121 1.374(17) . ?
C120 H120 0.9300 . ?
C121 C122 1.382(18) . ?
C121 H121 0.9300 . ?
C122 C123 1.370(17) . ?
C122 H122 0.9300 . ?
C123 H123 0.9300 . ?
C17 H17A 0.9600 . ?
C17 H17B 0.9600 . ?
C17 H17C 0.9600 . ?
C6 H6A 0.9600 . ?
C6 H6B 0.9600 . ?
C6 H6C 0.9600 . ?
C8 H8A 0.9600 . ?
C8 H8B 0.9600 . ?
C8 H8C 0.9600 . ?
C18 H18A 0.9600 . ?
C18 H18B 0.9600 . ?
C18 H18C 0.9600 . ?
C5 H5A 0.9600 . ?
C5 H5B 0.9600 . ?
C5 H5C 0.9600 . ?
C200 Cl10 1.6005 . ?
C200 Cl11 1.6963 . ?
C200 H200 0.9700 . ?
C200 H201 0.9700 . ?
